data_7229729
loop_
_publ_author_name
'Konarev, Dmitri V.'
'Kuzmin, Alexey V.'
'Khasanov, Salavat S.'
'Batov, Mikhail S.'
'Otsuka, Akihiro'
'Yamochi, Hideki'
'Kitagawa, Hiroshi'
'Lyubovskaya, Rimma N.'

_publ_section_title
;
 Salts with titanyl and vanadyl phthalocyanine radical anions. Molecular
 design and effect of cations on the structure and magnetic and optical
 properties
;
_journal_issue 4
_journal_name_full CrystEngComm
_journal_page_first 385
_journal_paper_doi 10.1039/C7CE01918A
_journal_volume 20
_journal_year 2018
_chemical_compound_source no
_chemical_formula_moiety 'C32 H16 N8 O V, C9 H17 N2'
_chemical_formula_sum 'C41 H33 N10 O V'
_chemical_formula_weight 732.71
_chemical_melting_point ?
_chemical_name_common no
_chemical_name_systematic 'salt of vanadyl phthalocyanine radical anions with di(i_propyl)inidazolium cations'
_chemical_properties_physical Air-sensitive,Oxygen-sensitive
_space_group_crystal_system orthorhombic
_space_group_IT_number 56
_space_group_name_Hall '-P 2ab 2ac'
_space_group_name_H-M_alt 'P c c n'
_symmetry_space_group_name_Hall '-P 2ab 2ac'
_symmetry_space_group_name_H-M 'P c c n'
_atom_sites_solution_hydrogens geom
_audit_creation_date 2017-12-01
_audit_creation_method
;
Olex2 1.2
(compiled 2017.08.10 svn.r3458 for OlexSys, GUI svn.r5381)
;
_audit_update_record
;
2017-12-04 deposited with the CCDC.
2017-12-13 downloaded from the CCDC.
;
_cell_angle_alpha 90
_cell_angle_beta 90
_cell_angle_gamma 90
_cell_formula_units_Z 8
_cell_length_a 11.8705(5)
_cell_length_b 31.689(2)
_cell_length_c 23.8325(9)
_cell_measurement_reflns_used 13059
_cell_measurement_temperature 293(2)
_cell_measurement_theta_max 29.3940
_cell_measurement_theta_min 1.8840
_cell_volume 8964.9(8)
_computing_cell_refinement 'CrysAlisPro 1.171.38.43 (Rigaku OD, 2015)'
_computing_data_collection 'CrysAlisPro 1.171.38.43 (Rigaku OD, 2015)'
_computing_data_reduction 'CrysAlisPro 1.171.38.43 (Rigaku OD, 2015)'
_computing_molecular_graphics 'Olex2 (Dolomanov et al., 2009)'
_computing_publication_material 'Olex2 (Dolomanov et al., 2009)'
_computing_structure_refinement 'ShelXL (Sheldrick, 2015)'
_computing_structure_solution 'ShelXT (Sheldrick, 2015)'
_diffrn_ambient_temperature 293.0
_diffrn_measured_fraction_theta_full 0.967
_diffrn_measured_fraction_theta_max 0.959
_diffrn_measurement_details
;
List of Runs (angles in degrees, time in seconds):

  # Type    Start    End  Width  t~exp~   \w     \q     \k     \f   Frames
#--------------------------------------------------------------------------
  1  \w     10.89 200.89   0.50   80.00    --   28.00  73.42 -25.61  380
  2  \w     10.89 200.89   0.50   80.00    --   28.00  73.42 154.39  380
;
_diffrn_measurement_device 'abstract diffractometer'
_diffrn_measurement_device_type 'Saxi-CrysAlisPro-abstract goniometer imported SAXI images'
_diffrn_measurement_method '\w scans'
_diffrn_radiation_type MoK\a
_diffrn_radiation_wavelength 0.71073
_diffrn_reflns_av_R_equivalents 0.1251
_diffrn_reflns_av_unetI/netI 0.0872
_diffrn_reflns_Laue_measured_fraction_full 0.967
_diffrn_reflns_Laue_measured_fraction_max 0.959
_diffrn_reflns_limit_h_max 14
_diffrn_reflns_limit_h_min -14
_diffrn_reflns_limit_k_max 37
_diffrn_reflns_limit_k_min -36
_diffrn_reflns_limit_l_max 29
_diffrn_reflns_limit_l_min -29
_diffrn_reflns_number 46582
_diffrn_reflns_point_group_measured_fraction_full 0.967
_diffrn_reflns_point_group_measured_fraction_max 0.959
_diffrn_reflns_theta_full 25.242
_diffrn_reflns_theta_max 26.375
_diffrn_reflns_theta_min 1.709
_exptl_absorpt_coefficient_mu 0.261
_exptl_absorpt_correction_T_max 1.00000
_exptl_absorpt_correction_T_min 0.89912
_exptl_absorpt_correction_type multi-scan
_exptl_absorpt_process_details
;
CrysAlisPro 1.171.38.43 (Rigaku Oxford Diffraction, 2015)
Empirical absorption correction using spherical harmonics,
implemented in SCALE3 ABSPACK scaling algorithm.
;
_exptl_crystal_colour 'metallic dark black'
_exptl_crystal_colour_lustre metallic
_exptl_crystal_colour_modifier dark
_exptl_crystal_colour_primary black
_exptl_crystal_density_diffrn 1.086
_exptl_crystal_description block
_exptl_crystal_F_000 3040
_exptl_crystal_preparation 'Magnetic properties'
_exptl_crystal_recrystallization_method 'Re-crystallisation from solvent: o-dichlorobenzene/hexane'
_exptl_crystal_size_max 0.3
_exptl_crystal_size_mid 0.3
_exptl_crystal_size_min 0.2
_refine_diff_density_max 0.654
_refine_diff_density_min -0.863
_refine_diff_density_rms 0.128
_refine_ls_extinction_method none
_refine_ls_goodness_of_fit_ref 1.040
_refine_ls_hydrogen_treatment constr
_refine_ls_matrix_type full
_refine_ls_number_parameters 496
_refine_ls_number_reflns 8796
_refine_ls_number_restraints 12
_refine_ls_restrained_S_all 1.040
_refine_ls_R_factor_all 0.1678
_refine_ls_R_factor_gt 0.1294
_refine_ls_shift/su_max 0.000
_refine_ls_shift/su_mean 0.000
_refine_ls_structure_factor_coef Fsqd
_refine_ls_weighting_details 'w=1/[\s^2^(Fo^2^)+(0.1714P)^2^+60.9685P] where P=(Fo^2^+2Fc^2^)/3'
_refine_ls_weighting_scheme calc
_refine_ls_wR_factor_gt 0.3366
_refine_ls_wR_factor_ref 0.3624
_reflns_Friedel_coverage 0.000
_reflns_number_gt 5809
_reflns_number_total 8796
_reflns_threshold_expression 'I > 2\s(I)'
_cod_data_source_file c7ce01918a2.cif
_cod_data_source_block diprimvopcc6h4cl2
_cod_depositor_comments
;
The following automatic conversions were performed:

'_chemical_melting_point' value 'not measured' was changed to '?' -
the value is undefined or not given.

Automatic conversion script
Id: cif_fix_values 4973 2017-02-22 13:04:09Z antanas 

 Adding full bibliography for 7229722--7229730.cif.
;
_cod_database_code 7229729
_shelx_shelxl_version_number 2016/6
_shelx_space_group_comment
;
The symmetry employed for this shelxl refinement is uniquely defined
by the following loop, which should always be used as a source of
symmetry information in preference to the above space-group names.
They are only intended as comments.
;
_olex2_refinement_description
;
1. Fixed Uiso
 At 1.2 times of:
  All C(H) groups
 At 1.5 times of:
  All C(H,H,H) groups, All C(H,H,H,H,H,H) groups
2. Rigid bond restraints
 C120, C119, C118, C117, C102, C103
 with sigma for 1-2 distances of 0.01 and sigma for 1-3 distances of 0.01
3. Uiso/Uaniso restraints and constraints
Uanis(C27B) = Uanis(C27A)
4. Others
 Sof(H20J)=Sof(H20K)=Sof(H20L)=Sof(C27B)=Sof(H27B)=Sof(C29B)=Sof(H29D)=
 Sof(H29E)=Sof(H29F)=1-FVAR(1)
 Sof(H20G)=Sof(H20H)=Sof(H20I)=Sof(C27A)=Sof(H27A)=Sof(C29A)=Sof(H29A)=
 Sof(H29B)=Sof(H29C)=FVAR(1)
5.a Ternary CH refined with riding coordinates:
 C204(H204), C27A(H27A), C27B(H27B)
5.b Aromatic/amide H refined with riding coordinates:
 C117(H117), C118(H118), C119(H119), C120(H120), C121(H121), C122(H122),
 C123(H123), C124(H124), C125(H125), C126(H126), C127(H127), C128(H128),
 C129(H129), C130(H130), C131(H131), C132(H132), C201(H201), C202(H202),
 C203(H203)
5.c Idealised Me refined as rotating group:
 C205(H20A,H20B,H20C), C206(H20D,H20E,H20F), C208(H20G,H20H,H20I), C208(H20J,
 H20K,H20L), C29A(H29A,H29B,H29C), C29B(H29D,H29E,H29F)
;
_olex2_submission_special_instructions 'No special instructions were received'
_oxdiff_exptl_absorpt_empirical_details
;
Empirical correction (ABSPACK) includes:
- Absorption correction using spherical harmonics
- Frame scaling
- Detector area scaling
;

loop_
_space_group_symop_operation_xyz
'x, y, z'
'-x+1/2, -y+1/2, z'
'-x, y+1/2, -z+1/2'
'x+1/2, -y, -z+1/2'
'-x, -y, -z'
'x-1/2, y-1/2, -z'
'x, -y-1/2, z-1/2'
'-x-1/2, y, z-1/2'

loop_
_atom_site_label
_atom_site_type_symbol
_atom_site_fract_x
_atom_site_fract_y
_atom_site_fract_z
_atom_site_U_iso_or_equiv
_atom_site_adp_type
_atom_site_occupancy
_atom_site_site_symmetry_order
_atom_site_calc_flag
_atom_site_refinement_flags_posn
_atom_site_refinement_flags_adp
_atom_site_refinement_flags_occupancy
_atom_site_disorder_assembly
_atom_site_disorder_group
V11 V 0.22789(9) 0.49092(4) 0.56096(5) 0.0276(3) Uani 1 1 d . . . . .
O11 O 0.1089(4) 0.49696(16) 0.52992(19) 0.0329(11) Uani 1 1 d . . . . .
N101 N 0.1910(4) 0.4605(2) 0.6328(2) 0.0310(14) Uani 1 1 d . . . . .
N102 N 0.2440(4) 0.54350(19) 0.6090(2) 0.0282(13) Uani 1 1 d . . . . .
N103 N 0.3405(4) 0.51851(19) 0.5081(2) 0.0282(13) Uani 1 1 d . . . . .
N104 N 0.2870(4) 0.4347(2) 0.5313(2) 0.0338(14) Uani 1 1 d . . . . .
N105 N 0.1537(5) 0.5194(2) 0.6946(2) 0.0379(16) Uani 1 1 d . . . . .
N106 N 0.3276(4) 0.5917(2) 0.5405(2) 0.0324(14) Uani 1 1 d . . . . .
N107 N 0.3951(4) 0.4582(2) 0.4507(2) 0.0307(14) Uani 1 1 d . . . . .
N108 N 0.2000(5) 0.3860(2) 0.5993(3) 0.0361(15) Uani 1 1 d . . . . .
N201 N 0.1670(5) 0.5185(2) 0.3624(2) 0.0396(16) Uani 1 1 d . . . . .
N202 N 0.1359(5) 0.5800(2) 0.3994(3) 0.0376(15) Uani 1 1 d . . . . .
C101 C 0.1704(6) 0.4168(3) 0.6356(3) 0.0369(18) Uani 1 1 d . . . . .
C102 C 0.1089(6) 0.4081(3) 0.6872(3) 0.0457(19) Uani 1 1 d . U . . .
C103 C 0.0967(6) 0.4475(3) 0.7151(3) 0.0382(17) Uani 1 1 d . U . . .
C104 C 0.1495(6) 0.4791(2) 0.6800(3) 0.0322(16) Uani 1 1 d . . . . .
C105 C 0.1972(5) 0.5493(3) 0.6621(3) 0.0327(17) Uani 1 1 d . . . . .
C106 C 0.1993(6) 0.5933(3) 0.6772(3) 0.0376(18) Uani 1 1 d . . . . .
C107 C 0.2531(6) 0.6150(2) 0.6308(3) 0.0346(18) Uani 1 1 d . . . . .
C108 C 0.2785(5) 0.5824(2) 0.5902(3) 0.0288(15) Uani 1 1 d . . . . .
C109 C 0.3562(5) 0.5611(2) 0.5050(3) 0.0258(15) Uani 1 1 d . . . . .
C110 C 0.4178(6) 0.5712(2) 0.4520(3) 0.0324(17) Uani 1 1 d . . . . .
C111 C 0.4417(5) 0.5322(2) 0.4271(3) 0.0294(16) Uani 1 1 d . . . . .
C112 C 0.3906(5) 0.4993(2) 0.4633(3) 0.0277(15) Uani 1 1 d . . . . .
C113 C 0.3495(5) 0.4291(2) 0.4831(3) 0.0297(16) Uani 1 1 d . . . . .
C114 C 0.3562(6) 0.3831(2) 0.4714(3) 0.0386(18) Uani 1 1 d . . . . .
C115 C 0.2978(6) 0.3623(3) 0.5155(3) 0.0405(19) Uani 1 1 d . . . . .
C116 C 0.2560(5) 0.3956(2) 0.5524(3) 0.0305(16) Uani 1 1 d . . . . .
C117 C 0.0611(7) 0.3687(3) 0.7096(4) 0.059(2) Uani 1 1 d . U . . .
H117 H 0.068558 0.342758 0.691807 0.071 Uiso 1 1 calc R . . . .
C118 C 0.0030(8) 0.3742(4) 0.7604(4) 0.074(3) Uani 1 1 d . U . . .
H118 H -0.033571 0.350979 0.775905 0.089 Uiso 1 1 calc R . . . .
C119 C -0.0026(8) 0.4135(4) 0.7894(4) 0.071(3) Uani 1 1 d . U . . .
H119 H -0.038022 0.414552 0.824207 0.085 Uiso 1 1 calc R . . . .
C120 C 0.0430(6) 0.4503(4) 0.7675(3) 0.054(2) Uani 1 1 d . U . . .
H120 H 0.038191 0.475788 0.786679 0.065 Uiso 1 1 calc R . . . .
C121 C 0.1612(7) 0.6155(3) 0.7229(3) 0.051(2) Uani 1 1 d . . . . .
H121 H 0.125102 0.601554 0.752155 0.061 Uiso 1 1 calc R . . . .
C122 C 0.1770(9) 0.6589(3) 0.7249(4) 0.062(3) Uani 1 1 d . . . . .
H122 H 0.152242 0.674085 0.755906 0.075 Uiso 1 1 calc R . . . .
C123 C 0.2292(8) 0.6795(3) 0.6812(5) 0.066(3) Uani 1 1 d . . . . .
H123 H 0.239999 0.708517 0.683725 0.079 Uiso 1 1 calc R . . . .
C124 C 0.2682(7) 0.6576(3) 0.6310(4) 0.046(2) Uani 1 1 d . . . . .
H124 H 0.301253 0.671749 0.601086 0.055 Uiso 1 1 calc R . . . .
C125 C 0.4534(6) 0.6087(3) 0.4269(3) 0.0379(18) Uani 1 1 d . . . . .
H125 H 0.439250 0.634611 0.443694 0.045 Uiso 1 1 calc R . . . .
C126 C 0.5096(6) 0.6062(3) 0.3769(3) 0.043(2) Uani 1 1 d . . . . .
H126 H 0.531944 0.630835 0.358755 0.052 Uiso 1 1 calc R . . . .
C127 C 0.5336(6) 0.5670(3) 0.3530(3) 0.048(2) Uani 1 1 d . . . . .
H127 H 0.572890 0.566540 0.319244 0.058 Uiso 1 1 calc R . . . .
C128 C 0.5025(6) 0.5287(3) 0.3764(3) 0.0410(19) Uani 1 1 d . . . . .
H128 H 0.520252 0.502851 0.360158 0.049 Uiso 1 1 calc R . . . .
C129 C 0.4086(6) 0.3626(3) 0.4281(4) 0.049(2) Uani 1 1 d . . . . .
H129 H 0.444422 0.377382 0.399463 0.058 Uiso 1 1 calc R . . . .
C130 C 0.4061(8) 0.3189(3) 0.4286(4) 0.056(2) Uani 1 1 d . . . . .
H130 H 0.442375 0.303449 0.400722 0.067 Uiso 1 1 calc R . . . .
C131 C 0.3448(8) 0.2972(3) 0.4742(5) 0.068(3) Uani 1 1 d . . . . .
H131 H 0.341515 0.267879 0.474981 0.082 Uiso 1 1 calc R . . . .
C132 C 0.2929(6) 0.3202(3) 0.5152(4) 0.048(2) Uani 1 1 d . . . . .
H132 H 0.253372 0.306237 0.543329 0.058 Uiso 1 1 calc R . . . .
C201 C 0.1197(6) 0.5401(3) 0.4055(3) 0.0392(18) Uani 1 1 d . . . . .
H201 H 0.081124 0.527809 0.435281 0.047 Uiso 1 1 calc R . . . .
C202 C 0.2130(7) 0.5481(4) 0.3274(3) 0.053(3) Uani 1 1 d . . . . .
H202 H 0.251693 0.542509 0.294339 0.064 Uiso 1 1 calc R . . . .
C203 C 0.1934(7) 0.5860(3) 0.3484(4) 0.047(2) Uani 1 1 d . . . . .
H203 H 0.213691 0.611676 0.332448 0.057 Uiso 1 1 calc R . . . .
C204 C 0.1761(6) 0.4728(3) 0.3552(3) 0.043(2) Uani 1 1 d . . . . .
H204 H 0.255304 0.464953 0.360298 0.051 Uiso 1 1 calc R . . . .
C205 C 0.1075(7) 0.4490(3) 0.3982(3) 0.045(2) Uani 1 1 d . . . . .
H20A H 0.138274 0.453711 0.434895 0.068 Uiso 1 1 calc GR . . . .
H20B H 0.109590 0.419333 0.389804 0.068 Uiso 1 1 calc GR . . . .
H20C H 0.030878 0.458667 0.397185 0.068 Uiso 1 1 calc GR . . . .
C206 C 0.1412(7) 0.4608(3) 0.2943(3) 0.053(2) Uani 1 1 d . . . . .
H20D H 0.067048 0.471392 0.286692 0.080 Uiso 1 1 calc GR . . . .
H20E H 0.141506 0.430625 0.290334 0.080 Uiso 1 1 calc GR . . . .
H20F H 0.193727 0.472908 0.268209 0.080 Uiso 1 1 calc GR . . . .
C208 C 0.0406(7) 0.5979(3) 0.4900(4) 0.048(2) Uani 1 1 d . . . . .
H20G H -0.014229 0.575825 0.486069 0.072 Uiso 0.538(12) 1 calc GR . P A 1
H20H H 0.009238 0.620533 0.511692 0.072 Uiso 0.538(12) 1 calc GR . P A 1
H20I H 0.106219 0.587036 0.508553 0.072 Uiso 0.538(12) 1 calc GR . P A 1
H20J H -0.025355 0.588005 0.470715 0.072 Uiso 0.462(12) 1 calc GR . P A 2
H20K H 0.019270 0.618537 0.517456 0.072 Uiso 0.462(12) 1 calc GR . P A 2
H20L H 0.077098 0.574609 0.508206 0.072 Uiso 0.462(12) 1 calc GR . P A 2
C27A C 0.0743(12) 0.6147(5) 0.4303(7) 0.034(3) Uani 0.538(12) 1 d . . P A 1
H27A H 0.009411 0.625444 0.409251 0.041 Uiso 0.538(12) 1 calc R . P A 1
C29A C 0.1617(11) 0.6484(4) 0.4408(7) 0.042(4) Uani 0.538(12) 1 d . . P A 1
H29A H 0.218735 0.637509 0.465453 0.063 Uiso 0.538(12) 1 calc GR . P A 1
H29B H 0.126520 0.672462 0.457889 0.063 Uiso 0.538(12) 1 calc GR . P A 1
H29C H 0.195355 0.656571 0.405881 0.063 Uiso 0.538(12) 1 calc GR . P A 1
C27B C 0.1232(15) 0.6183(6) 0.4468(8) 0.034(3) Uani 0.462(12) 1 d . . P A 2
H27B H 0.195844 0.625133 0.464134 0.041 Uiso 0.462(12) 1 calc R . P A 2
C29B C 0.0725(16) 0.6547(6) 0.4217(8) 0.051(5) Uani 0.462(12) 1 d . . P A 2
H29D H 0.125841 0.668051 0.397167 0.076 Uiso 0.462(12) 1 calc GR . P A 2
H29E H 0.050302 0.674140 0.450512 0.076 Uiso 0.462(12) 1 calc GR . P A 2
H29F H 0.007491 0.646247 0.400546 0.076 Uiso 0.462(12) 1 calc GR . P A 2

loop_
_atom_site_aniso_label
_atom_site_aniso_U_11
_atom_site_aniso_U_22
_atom_site_aniso_U_33
_atom_site_aniso_U_23
_atom_site_aniso_U_13
_atom_site_aniso_U_12
V11 0.0164(5) 0.0413(8) 0.0252(6) -0.0005(5) -0.0001(4) -0.0009(5)
O11 0.023(2) 0.047(3) 0.028(2) -0.002(2) -0.0021(19) 0.000(2)
N101 0.019(3) 0.051(4) 0.022(3) 0.003(3) 0.004(2) -0.002(3)
N102 0.018(3) 0.050(4) 0.016(2) -0.004(2) -0.001(2) -0.001(3)
N103 0.015(3) 0.040(4) 0.030(3) -0.006(2) -0.001(2) 0.002(2)
N104 0.020(3) 0.049(4) 0.032(3) -0.001(3) -0.002(2) 0.000(3)
N105 0.019(3) 0.073(5) 0.022(3) 0.003(3) 0.001(2) 0.004(3)
N106 0.014(3) 0.047(4) 0.036(3) 0.000(3) -0.008(2) -0.005(2)
N107 0.017(3) 0.045(4) 0.030(3) -0.009(3) -0.002(2) -0.002(2)
N108 0.024(3) 0.040(4) 0.045(4) 0.005(3) -0.003(3) -0.004(3)
N201 0.029(3) 0.060(5) 0.029(3) 0.004(3) -0.004(2) -0.004(3)
N202 0.033(3) 0.045(4) 0.035(3) 0.014(3) -0.001(3) -0.002(3)
C101 0.024(3) 0.048(5) 0.039(4) 0.014(4) -0.005(3) -0.009(3)
C102 0.024(4) 0.073(5) 0.040(4) 0.023(3) -0.008(3) -0.009(4)
C103 0.022(3) 0.064(5) 0.028(3) 0.005(3) -0.002(3) -0.016(3)
C104 0.026(4) 0.036(5) 0.034(4) 0.006(3) -0.002(3) 0.004(3)
C105 0.020(3) 0.058(5) 0.020(3) -0.001(3) -0.002(2) 0.009(3)
C106 0.027(4) 0.060(6) 0.025(3) -0.008(3) -0.010(3) 0.004(3)
C107 0.025(3) 0.044(5) 0.034(4) -0.016(3) -0.013(3) 0.016(3)
C108 0.017(3) 0.036(4) 0.033(4) 0.000(3) 0.002(3) 0.002(3)
C109 0.015(3) 0.037(4) 0.025(3) -0.003(3) -0.004(2) -0.004(3)
C110 0.026(3) 0.051(5) 0.020(3) 0.008(3) -0.006(3) -0.004(3)
C111 0.020(3) 0.047(5) 0.021(3) -0.001(3) -0.002(2) 0.002(3)
C112 0.022(3) 0.038(5) 0.023(3) 0.002(3) -0.004(3) 0.000(3)
C113 0.017(3) 0.053(5) 0.020(3) -0.003(3) -0.004(2) 0.001(3)
C114 0.018(3) 0.040(5) 0.058(5) -0.008(4) 0.001(3) 0.002(3)
C115 0.032(4) 0.044(5) 0.046(4) -0.002(4) -0.005(3) -0.006(3)
C116 0.017(3) 0.039(4) 0.035(4) 0.000(3) -0.010(3) 0.000(3)
C117 0.051(5) 0.078(6) 0.049(4) 0.028(4) -0.024(4) -0.019(5)
C118 0.050(5) 0.117(7) 0.056(5) 0.048(5) 0.002(4) -0.032(6)
C119 0.042(5) 0.144(8) 0.027(4) 0.036(4) 0.002(4) -0.015(6)
C120 0.021(4) 0.112(7) 0.029(4) 0.012(4) -0.001(3) -0.014(4)
C121 0.039(4) 0.079(7) 0.034(4) -0.002(4) -0.006(3) 0.025(4)
C122 0.071(7) 0.067(8) 0.048(5) -0.020(5) -0.003(5) 0.025(5)
C123 0.062(6) 0.041(6) 0.095(8) -0.032(5) -0.020(6) 0.016(5)
C124 0.045(5) 0.046(5) 0.047(4) -0.003(4) -0.004(4) 0.016(4)
C125 0.020(3) 0.057(5) 0.037(4) 0.013(4) -0.006(3) -0.002(3)
C126 0.035(4) 0.072(6) 0.022(3) 0.011(4) -0.001(3) -0.014(4)
C127 0.026(4) 0.091(7) 0.028(4) 0.013(4) -0.008(3) 0.000(4)
C128 0.024(3) 0.076(6) 0.023(3) 0.003(4) -0.008(3) -0.001(4)
C129 0.024(4) 0.070(7) 0.052(5) -0.018(4) -0.008(3) -0.002(4)
C130 0.049(5) 0.039(6) 0.079(7) -0.013(5) 0.009(5) 0.002(4)
C131 0.046(5) 0.040(6) 0.119(9) -0.038(6) -0.014(6) 0.008(4)
C132 0.029(4) 0.042(6) 0.072(6) 0.013(4) -0.002(4) -0.013(4)
C201 0.033(4) 0.051(6) 0.033(4) 0.009(4) -0.003(3) 0.002(4)
C202 0.031(4) 0.096(8) 0.033(4) 0.022(5) 0.002(3) -0.014(5)
C203 0.039(4) 0.053(6) 0.050(5) 0.015(4) -0.004(4) -0.013(4)
C204 0.024(4) 0.069(6) 0.035(4) -0.008(4) -0.009(3) 0.004(4)
C205 0.044(5) 0.054(5) 0.038(4) -0.003(4) 0.002(3) 0.011(4)
C206 0.028(4) 0.102(8) 0.030(4) -0.002(4) 0.001(3) -0.004(4)
C208 0.046(5) 0.048(5) 0.050(5) -0.001(4) 0.012(4) 0.000(4)
C27A 0.019(7) 0.037(7) 0.047(8) 0.001(6) -0.009(5) -0.004(6)
C29A 0.026(7) 0.023(8) 0.076(11) 0.019(7) -0.012(7) -0.011(6)
C27B 0.019(7) 0.037(7) 0.047(8) 0.001(6) -0.009(5) -0.004(6)
C29B 0.047(11) 0.053(13) 0.053(11) 0.022(9) -0.007(9) -0.024(9)

loop_
_atom_type_symbol
_atom_type_description
_atom_type_scat_dispersion_real
_atom_type_scat_dispersion_imag
_atom_type_scat_source
C C 0.0033 0.0016 'International Tables Vol C Tables 4.2.6.8 and 6.1.1.4'
H H 0.0000 0.0000 'International Tables Vol C Tables 4.2.6.8 and 6.1.1.4'
N N 0.0061 0.0033 'International Tables Vol C Tables 4.2.6.8 and 6.1.1.4'
O O 0.0106 0.0060 'International Tables Vol C Tables 4.2.6.8 and 6.1.1.4'
V V 0.3005 0.5294 'International Tables Vol C Tables 4.2.6.8 and 6.1.1.4'

loop_
_geom_angle_atom_site_label_1
_geom_angle_atom_site_label_2
_geom_angle_atom_site_label_3
_geom_angle
O11 V11 N101 104.9(2)
O11 V11 N102 104.2(2)
O11 V11 N103 104.0(2)
O11 V11 N104 104.3(2)
N101 V11 N102 86.3(2)
N101 V11 N103 151.1(2)
N101 V11 N104 87.2(2)
N102 V11 N103 86.3(2)
N102 V11 N104 151.5(2)
N103 V11 N104 86.2(2)
C101 N101 V11 123.4(5)
C104 N101 V11 124.9(5)
C104 N101 C101 108.9(6)
C105 N102 V11 125.7(5)
C108 N102 V11 125.5(4)
C108 N102 C105 107.2(6)
C109 N103 V11 123.3(4)
C112 N103 V11 125.3(5)
C112 N103 C109 109.9(6)
C113 N104 V11 125.9(5)
C113 N104 C116 109.2(6)
C116 N104 V11 124.2(5)
C104 N105 C105 123.4(6)
C109 N106 C108 120.6(6)
C113 N107 C112 122.1(6)
C116 N108 C101 120.2(6)
C201 N201 C202 106.2(7)
C201 N201 C204 128.2(7)
C202 N201 C204 125.4(7)
C201 N202 C203 107.6(7)
C201 N202 C27A 126.0(8)
C201 N202 C27B 128.7(8)
C203 N202 C27A 123.9(8)
C203 N202 C27B 122.2(9)
N101 C101 C102 108.3(7)
N108 C101 N101 129.4(6)
N108 C101 C102 122.3(7)
C101 C102 C117 131.4(9)
C103 C102 C101 106.2(7)
C103 C102 C117 122.4(8)
C102 C103 C104 107.1(6)
C120 C103 C102 121.1(8)
C120 C103 C104 131.9(8)
N101 C104 C103 109.5(7)
N105 C104 N101 128.4(6)
N105 C104 C103 122.1(7)
N102 C105 C106 110.4(6)
N105 C105 N102 126.1(7)
N105 C105 C106 123.5(6)
C105 C106 C107 105.9(6)
C121 C106 C105 133.5(8)
C121 C106 C107 120.6(8)
C108 C107 C106 105.3(7)
C124 C107 C106 121.6(7)
C124 C107 C108 133.1(8)
N102 C108 C107 111.1(6)
N106 C108 N102 127.5(6)
N106 C108 C107 121.4(7)
N103 C109 C110 108.9(6)
N106 C109 N103 130.6(6)
N106 C109 C110 120.5(6)
C111 C110 C109 105.6(6)
C125 C110 C109 133.9(7)
C125 C110 C111 120.5(6)
C110 C111 C112 106.9(6)
C110 C111 C128 122.4(7)
C128 C111 C112 130.7(7)
N103 C112 C111 108.6(6)
N107 C112 N103 128.9(6)
N107 C112 C111 122.5(6)
N104 C113 C114 108.1(6)
N107 C113 N104 128.2(7)
N107 C113 C114 123.6(6)
C115 C114 C113 106.8(6)
C129 C114 C113 129.1(8)
C129 C114 C115 124.0(8)
C114 C115 C116 106.1(7)
C132 C115 C114 118.7(8)
C132 C115 C116 135.3(8)
N104 C116 C115 109.7(6)
N108 C116 N104 129.6(7)
N108 C116 C115 120.7(7)
C102 C117 H117 123.2
C118 C117 C102 113.5(10)
C118 C117 H117 123.2
C117 C118 H118 118.4
C117 C118 C119 123.2(9)
C119 C118 H118 118.4
C118 C119 H119 118.9
C120 C119 C118 122.2(8)
C120 C119 H119 118.9
C103 C120 H120 121.3
C119 C120 C103 117.4(10)
C119 C120 H120 121.3
C106 C121 H121 120.3
C106 C121 C122 119.3(9)
C122 C121 H121 120.3
C121 C122 H122 119.9
C123 C122 C121 120.3(8)
C123 C122 H122 119.9
C122 C123 H123 118.8
C122 C123 C124 122.4(9)
C124 C123 H123 118.8
C107 C124 C123 115.8(9)
C107 C124 H124 122.1
C123 C124 H124 122.1
C110 C125 H125 120.9
C126 C125 C110 118.3(8)
C126 C125 H125 120.9
C125 C126 H126 119.8
C125 C126 C127 120.3(8)
C127 C126 H126 119.8
C126 C127 H127 117.9
C128 C127 C126 124.1(7)
C128 C127 H127 117.9
C111 C128 H128 122.8
C127 C128 C111 114.3(8)
C127 C128 H128 122.8
C114 C129 H129 121.4
C114 C129 C130 117.2(9)
C130 C129 H129 121.4
C129 C130 H130 120.6
C129 C130 C131 118.8(8)
C131 C130 H130 120.6
C130 C131 H131 120.0
C132 C131 C130 120.1(9)
C132 C131 H131 120.0
C115 C132 C131 121.2(9)
C115 C132 H132 119.4
C131 C132 H132 119.4
N201 C201 H201 124.8
N202 C201 N201 110.4(7)
N202 C201 H201 124.8
N201 C202 H202 125.5
C203 C202 N201 108.9(8)
C203 C202 H202 125.5
N202 C203 H203 126.6
C202 C203 N202 106.8(7)
C202 C203 H203 126.6
N201 C204 H204 107.9
N201 C204 C205 112.1(6)
N201 C204 C206 109.3(7)
C205 C204 H204 107.9
C205 C204 C206 111.5(7)
C206 C204 H204 107.9
C204 C205 H20A 109.5
C204 C205 H20B 109.5
C204 C205 H20C 109.5
H20A C205 H20B 109.5
H20A C205 H20C 109.5
H20B C205 H20C 109.5
C204 C206 H20D 109.5
C204 C206 H20E 109.5
C204 C206 H20F 109.5
H20D C206 H20E 109.5
H20D C206 H20F 109.5
H20E C206 H20F 109.5
H20G C208 H20H 109.5
H20G C208 H20I 109.5
H20H C208 H20I 109.5
H20J C208 H20K 109.5
H20J C208 H20L 109.5
H20K C208 H20L 109.5
C27A C208 H20G 109.5
C27A C208 H20H 109.5
C27A C208 H20I 109.5
C27B C208 H20J 109.5
C27B C208 H20K 109.5
C27B C208 H20L 109.5
N202 C27A C208 108.5(10)
N202 C27A H27A 112.4
C208 C27A H27A 112.4
C29A C27A N202 105.3(11)
C29A C27A C208 105.4(12)
C29A C27A H27A 112.4
C27A C29A H29A 109.5
C27A C29A H29B 109.5
C27A C29A H29C 109.5
H29A C29A H29B 109.5
H29A C29A H29C 109.5
H29B C29A H29C 109.5
N202 C27B H27B 111.6
C208 C27B N202 101.7(11)
C208 C27B H27B 111.6
C29B C27B N202 109.9(14)
C29B C27B C208 110.2(14)
C29B C27B H27B 111.6
C27B C29B H29D 109.5
C27B C29B H29E 109.5
C27B C29B H29F 109.5
H29D C29B H29E 109.5
H29D C29B H29F 109.5
H29E C29B H29F 109.5

loop_
_geom_bond_atom_site_label_1
_geom_bond_atom_site_label_2
_geom_bond_distance
V11 O11 1.606(5)
V11 N101 2.013(5)
V11 N102 2.031(6)
V11 N103 2.035(6)
V11 N104 2.041(6)
N101 C101 1.407(10)
N101 C104 1.363(9)
N102 C105 1.395(8)
N102 C108 1.374(9)
N103 C109 1.365(9)
N103 C112 1.364(8)
N104 C113 1.378(8)
N104 C116 1.389(9)
N105 C104 1.324(10)
N105 C105 1.329(10)
N106 C108 1.353(9)
N106 C109 1.330(9)
N107 C112 1.338(9)
N107 C113 1.319(9)
N108 C101 1.350(10)
N108 C116 1.337(9)
N201 C201 1.357(10)
N201 C202 1.369(10)
N201 C204 1.461(11)
N202 C201 1.288(10)
N202 C203 1.407(10)
N202 C27A 1.514(17)
N202 C27B 1.67(2)
C101 C102 1.456(10)
C102 C103 1.424(12)
C102 C117 1.470(12)
C103 C104 1.446(10)
C103 C120 1.404(10)
C105 C106 1.440(11)
C106 C107 1.450(11)
C106 C121 1.372(11)
C107 C108 1.446(9)
C107 C124 1.361(12)
C109 C110 1.493(9)
C110 C111 1.401(11)
C110 C125 1.395(11)
C111 C112 1.483(10)
C111 C128 1.411(9)
C113 C114 1.486(11)
C114 C115 1.421(11)
C114 C129 1.370(11)
C115 C116 1.458(11)
C115 C132 1.338(12)
C117 H117 0.9300
C117 C118 1.404(14)
C118 H118 0.9300
C118 C119 1.428(16)
C119 H119 0.9300
C119 C120 1.387(14)
C120 H120 0.9300
C121 H121 0.9300
C121 C122 1.390(14)
C122 H122 0.9300
C122 C123 1.377(15)
C123 H123 0.9300
C123 C124 1.459(13)
C124 H124 0.9300
C125 H125 0.9300
C125 C126 1.367(10)
C126 H126 0.9300
C126 C127 1.398(12)
C127 H127 0.9300
C127 C128 1.386(12)
C128 H128 0.9300
C129 H129 0.9300
C129 C130 1.385(13)
C130 H130 0.9300
C130 C131 1.478(15)
C131 H131 0.9300
C131 C132 1.365(13)
C132 H132 0.9300
C201 H201 0.9300
C202 H202 0.9300
C202 C203 1.320(13)
C203 H203 0.9300
C204 H204 0.9800
C204 C205 1.511(11)
C204 C206 1.558(10)
C205 H20A 0.9600
C205 H20B 0.9600
C205 H20C 0.9600
C206 H20D 0.9600
C206 H20E 0.9600
C206 H20F 0.9600
C208 H20G 0.9600
C208 H20H 0.9600
C208 H20I 0.9600
C208 H20J 0.9600
C208 H20K 0.9600
C208 H20L 0.9600
C208 C27A 1.570(17)
C208 C27B 1.56(2)
C27A H27A 0.9800
C27A C29A 1.508(19)
C29A H29A 0.9600
C29A H29B 0.9600
C29A H29C 0.9600
C27B H27B 0.9800
C27B C29B 1.43(3)
C29B H29D 0.9600
C29B H29E 0.9600
C29B H29F 0.9600

loop_
_smtbx_masks_void_nr
_smtbx_masks_void_average_x
_smtbx_masks_void_average_y
_smtbx_masks_void_average_z
_smtbx_masks_void_volume
_smtbx_masks_void_count_electrons
1 -0.558 0.250 -0.862 1417.2 257.2
2 -0.198 0.750 -0.638 1417.2 257.3
